data_1550350
loop_
_publ_author_name
'Tatikonda, Rajendhraprasad'
'Bulatov, Evgeny'
'\"Ozdemir, Z\"ulal'
'Nonappa, ?'
'Haukka, Matti'

_publ_section_title
;
 Infinite coordination polymer networks: metallogelation of aminopyridine
 conjugates and in situ silver nanoparticle formation.
;
_journal_issue 3
_journal_name_full 'Soft matter'
_journal_page_first 442
_journal_page_last 451
_journal_paper_doi 10.1039/c8sm02006j
_journal_volume 15
_journal_year 2019
_chemical_formula_moiety 'C13 H12 Ag N3 O3'
_chemical_formula_sum 'C13 H12 Ag N3 O3'
_chemical_formula_weight 366.13
_space_group_crystal_system triclinic
_space_group_IT_number 2
_space_group_name_Hall '-P 1'
_space_group_name_H-M_alt 'P -1'
_symmetry_space_group_name_Hall '-P 1'
_symmetry_space_group_name_H-M 'P -1'
_atom_sites_solution_hydrogens geom
_audit_creation_date 2018-03-13
_audit_creation_method
;
Olex2 1.2
(compiled 2015.09.30 svn.r3233 for OlexSys, GUI svn.r5103)
;
_audit_update_record
;
2018-03-15 deposited with the CCDC.
2018-12-11 downloaded from the CCDC.
;
_cell_angle_alpha 102.912(5)
_cell_angle_beta 95.079(4)
_cell_angle_gamma 108.486(5)
_cell_formula_units_Z 2
_cell_length_a 7.3603(3)
_cell_length_b 8.6180(6)
_cell_length_c 11.0702(6)
_cell_measurement_reflns_used 5857
_cell_measurement_temperature 120
_cell_measurement_theta_max 30.3170
_cell_measurement_theta_min 3.6300
_cell_volume 639.40(7)
_computing_cell_refinement 'CrysAlisPro 1.171.38.46 (Rigaku OD, 2015)'
_computing_data_collection 'CrysAlisPro 1.171.38.46 (Rigaku OD, 2015)'
_computing_data_reduction 'CrysAlisPro 1.171.38.46 (Rigaku OD, 2015)'
_computing_molecular_graphics 'Olex2 (Dolomanov et al., 2009)'
_computing_publication_material 'Olex2 (Dolomanov et al., 2009)'
_computing_structure_refinement 'ShelXL (Sheldrick, 2015)'
_computing_structure_solution 'ShelXT (Sheldrick, 2015)'
_diffrn_ambient_temperature 120
_diffrn_detector 'CCD plate'
_diffrn_detector_area_resol_mean 16.0107
_diffrn_detector_type Eos
_diffrn_measured_fraction_theta_full 0.999
_diffrn_measured_fraction_theta_max 0.999
_diffrn_measurement_details
;
List of Runs (angles in degrees, time in seconds):

  # Type    Start    End  Width  t~exp~   \w     \q     \k     \f   Frames
#--------------------------------------------------------------------------
  1  \w      2.00  73.00   1.00    2.50    --   23.20  57.00   0.00   71
  2  \w      3.00  58.00   1.00    2.50    --   23.20  57.00 -90.00   55
  3  \w      7.00  92.00   1.00    2.50    --   23.20  57.00-180.00   85
  4  \w     23.00  64.00   1.00    2.50    --   23.20 -99.00 -30.00   41
  5  \w     16.00  65.00   1.00    2.50    --   23.20 -99.00  90.00   49
  6  \w    -46.00  32.00   1.00    2.50    --   23.20 -57.00  30.00   78
  7  \w    -44.00  46.00   1.00    2.50    --  -22.10  57.00 -60.00   90
  8  \w     -7.00  90.00   1.00    2.50    --   23.20  77.00  60.00   97
  9  \w    -51.00  48.00   1.00    2.50    --  -22.10  77.00-180.00   99
 10  \w    -65.00  17.00   1.00    2.50    --  -22.10 -19.00-150.00   82
;
_diffrn_measurement_device 'four-circle diffractometer'
_diffrn_measurement_device_type 'SuperNova, Single source at offset, Eos'
_diffrn_measurement_method '\w scans'
_diffrn_measurement_specimen_support 'Mitegen 50um'
_diffrn_orient_matrix_type 'CrysAlisPro convention (1999,Acta A55,543-557)'
_diffrn_orient_matrix_UB_11 0.0205560000
_diffrn_orient_matrix_UB_12 -0.0611045000
_diffrn_orient_matrix_UB_13 0.0270798000
_diffrn_orient_matrix_UB_21 0.0130004000
_diffrn_orient_matrix_UB_22 -0.0429804000
_diffrn_orient_matrix_UB_23 -0.0593677000
_diffrn_orient_matrix_UB_31 0.1002480000
_diffrn_orient_matrix_UB_32 0.0502457000
_diffrn_orient_matrix_UB_33 0.0139855000
_diffrn_radiation_collimation 0.3
_diffrn_radiation_monochromator mirror
_diffrn_radiation_probe x-ray
_diffrn_radiation_type MoK\a
_diffrn_radiation_wavelength 0.71073
_diffrn_reflns_av_R_equivalents 0.0301
_diffrn_reflns_av_unetI/netI 0.0335
_diffrn_reflns_Laue_measured_fraction_full 0.999
_diffrn_reflns_Laue_measured_fraction_max 0.999
_diffrn_reflns_limit_h_max 9
_diffrn_reflns_limit_h_min -9
_diffrn_reflns_limit_k_max 11
_diffrn_reflns_limit_k_min -11
_diffrn_reflns_limit_l_max 14
_diffrn_reflns_limit_l_min -14
_diffrn_reflns_number 9983
_diffrn_reflns_point_group_measured_fraction_full 0.999
_diffrn_reflns_point_group_measured_fraction_max 0.999
_diffrn_reflns_theta_full 25.242
_diffrn_reflns_theta_max 27.876
_diffrn_reflns_theta_min 2.962
_diffrn_source 'micro-focus sealed X-ray tube'
_diffrn_source_current 24.0
_diffrn_source_power 1.2
_diffrn_source_target Mo
_diffrn_source_type 'SuperNova (Mo) X-ray Source'
_diffrn_source_voltage 50.0
_exptl_absorpt_coefficient_mu 1.587
_exptl_absorpt_correction_T_max 0.938
_exptl_absorpt_correction_T_min 0.858
_exptl_absorpt_correction_type analytical
_exptl_absorpt_process_details
;
CrysAlisPro 1.171.38.46 (Rigaku Oxford Diffraction, 2015)
Analytical numeric absorption correction using a multifaceted crystal
            model based on expressions derived by R.C. Clark & J.S. Reid.
(Clark, R. C. & Reid, J. S. (1995). Acta Cryst. A51, 887-897)
Empirical absorption correction using spherical harmonics,
 implemented in SCALE3 ABSPACK scaling algorithm.
;
_exptl_crystal_colour 'clear colourless'
_exptl_crystal_colour_lustre clear
_exptl_crystal_colour_primary colourless
_exptl_crystal_density_diffrn 1.902
_exptl_crystal_description plate
_exptl_crystal_F_000 364
_exptl_crystal_size_max 0.254
_exptl_crystal_size_mid 0.149
_exptl_crystal_size_min 0.089
_refine_diff_density_max 0.442
_refine_diff_density_min -0.341
_refine_diff_density_rms 0.083
_refine_ls_extinction_method none
_refine_ls_goodness_of_fit_ref 1.045
_refine_ls_hydrogen_treatment constr
_refine_ls_matrix_type full
_refine_ls_number_parameters 182
_refine_ls_number_reflns 3064
_refine_ls_number_restraints 0
_refine_ls_restrained_S_all 1.045
_refine_ls_R_factor_all 0.0261
_refine_ls_R_factor_gt 0.0230
_refine_ls_shift/su_max 0.003
_refine_ls_shift/su_mean 0.000
_refine_ls_structure_factor_coef Fsqd
_refine_ls_weighting_details 'w=1/[\s^2^(Fo^2^)+(0.0222P)^2^+0.1463P] where P=(Fo^2^+2Fc^2^)/3'
_refine_ls_weighting_scheme calc
_refine_ls_wR_factor_gt 0.0506
_refine_ls_wR_factor_ref 0.0521
_reflns_Friedel_coverage 0.000
_reflns_number_gt 2825
_reflns_number_total 3064
_reflns_threshold_expression 'I > 2\s(I)'
_cod_data_source_file c8sm02006j2.cif
_cod_data_source_block 1.AgOAc
_cod_depositor_comments 'Adding full bibliography for 1550349--1550355.cif.'
_cod_original_cell_volume 639.40(6)
_cod_database_code 1550350
_chemical_oxdiff_formula 'C24 H23 N3 O4 Ag'
_chemical_oxdiff_usercomment 'Clear, Colorless, Block, 0.15 0.1 0.06'
_shelx_space_group_comment
;
The symmetry employed for this shelxl refinement is uniquely defined
by the following loop, which should always be used as a source of
symmetry information in preference to the above space-group names.
They are only intended as comments.
;
_reflns_odcompleteness_completeness 99.87
_reflns_odcompleteness_iscentric 1
_reflns_odcompleteness_theta 27.82
_olex2_refinement_description
;
1. Fixed Uiso
 At 1.2 times of:
  All C(H) groups, All N(H) groups
 At 1.5 times of:
  All C(H,H,H) groups
2.a Aromatic/amide H refined with riding coordinates:
 N2(H2), C8(H8), C5(H5), C4(H4), C2(H2A), C11(H11), C10(H10), C1(H1), C9(H9)
2.b Idealised Me refined as rotating group:
 C13(H13A,H13B,H13C)
;
_shelx_shelxl_version_number 2014/7
_olex2_submission_special_instructions 'No special instructions were received'
_oxdiff_exptl_absorpt_empirical_details
;
Empirical correction (ABSPACK) includes:
- Absorption correction using spherical harmonics
- Frame scaling
;
_oxdiff_exptl_absorpt_empirical_full_max 1.120
_oxdiff_exptl_absorpt_empirical_full_min 0.908

loop_
_space_group_symop_operation_xyz
'x, y, z'
'-x, -y, -z'

loop_
_atom_site_label
_atom_site_type_symbol
_atom_site_fract_x
_atom_site_fract_y
_atom_site_fract_z
_atom_site_U_iso_or_equiv
_atom_site_adp_type
_atom_site_occupancy
_atom_site_site_symmetry_order
_atom_site_calc_flag
_atom_site_refinement_flags_posn
Ag01 Ag 0.39924(2) 0.81634(2) 1.08433(2) 0.01844(6) Uani 1 1 d .
O1 O 0.2778(2) 0.26811(18) 0.46228(13) 0.0180(3) Uani 1 1 d .
O3 O 0.7274(2) 0.9957(2) 1.00441(13) 0.0220(3) Uani 1 1 d .
O2 O 0.7046(2) 1.0178(2) 1.20510(14) 0.0215(3) Uani 1 1 d .
N3 N 0.2757(2) -0.2033(2) 0.26563(15) 0.0153(4) Uani 1 1 d .
N2 N 0.2507(2) 0.0673(2) 0.57083(15) 0.0135(3) Uani 1 1 d .
H2 H 0.2407 0.0504 0.6458 0.016 Uiso 1 1 calc R
N1 N 0.3503(2) 0.6038(2) 0.90746(16) 0.0164(4) Uani 1 1 d .
C12 C 0.7966(3) 1.0571(3) 1.11888(19) 0.0168(4) Uani 1 1 d .
C7 C 0.2426(3) -0.0738(3) 0.47398(18) 0.0126(4) Uani 1 1 d .
C8 C 0.2778(3) -0.0659(3) 0.35335(19) 0.0146(4) Uani 1 1 d .
H8 H 0.3039 0.0392 0.3324 0.017 Uiso 1 1 calc R
C5 C 0.2420(3) 0.4421(3) 0.89381(19) 0.0178(4) Uani 1 1 d .
H5 H 0.1832 0.4135 0.9626 0.021 Uiso 1 1 calc R
C4 C 0.2102(3) 0.3136(3) 0.78544(19) 0.0155(4) Uani 1 1 d .
H4 H 0.1332 0.2000 0.7807 0.019 Uiso 1 1 calc R
C6 C 0.2721(3) 0.2260(3) 0.56114(18) 0.0127(4) Uani 1 1 d .
C2 C 0.4038(3) 0.5235(3) 0.69563(19) 0.0153(4) Uani 1 1 d .
H2A H 0.4605 0.5564 0.6274 0.018 Uiso 1 1 calc R
C11 C 0.2047(3) -0.2273(3) 0.50383(19) 0.0162(4) Uani 1 1 d .
H11 H 0.1808 -0.2357 0.5855 0.019 Uiso 1 1 calc R
C10 C 0.2018(3) -0.3687(3) 0.4136(2) 0.0180(4) Uani 1 1 d .
H10 H 0.1757 -0.4755 0.4319 0.022 Uiso 1 1 calc R
C3 C 0.2936(3) 0.3545(3) 0.68344(18) 0.0125(4) Uani 1 1 d .
C1 C 0.4296(3) 0.6425(3) 0.80841(19) 0.0166(4) Uani 1 1 d .
H1 H 0.5069 0.7570 0.8163 0.020 Uiso 1 1 calc R
C9 C 0.2381(3) -0.3505(3) 0.29598(19) 0.0168(4) Uani 1 1 d .
H9 H 0.2361 -0.4473 0.2339 0.020 Uiso 1 1 calc R
C13 C 0.9989(3) 1.1881(3) 1.1570(2) 0.0276(5) Uani 1 1 d .
H13A H 1.0858 1.1500 1.1052 0.041 Uiso 1 1 calc GR
H13B H 1.0466 1.2029 1.2458 0.041 Uiso 1 1 calc GR
H13C H 0.9956 1.2964 1.1448 0.041 Uiso 1 1 calc GR

loop_
_atom_site_aniso_label
_atom_site_aniso_U_11
_atom_site_aniso_U_22
_atom_site_aniso_U_33
_atom_site_aniso_U_23
_atom_site_aniso_U_13
_atom_site_aniso_U_12
Ag01 0.02555(10) 0.01649(9) 0.01120(9) -0.00016(6) 0.00377(6) 0.00698(7)
O1 0.0303(8) 0.0139(7) 0.0112(7) 0.0038(6) 0.0039(6) 0.0091(6)
O3 0.0300(8) 0.0221(8) 0.0124(7) -0.0004(6) -0.0008(6) 0.0116(7)
O2 0.0279(8) 0.0220(8) 0.0152(8) 0.0072(6) 0.0037(6) 0.0080(7)
N3 0.0166(8) 0.0150(9) 0.0118(8) -0.0011(7) 0.0025(7) 0.0052(7)
N2 0.0208(9) 0.0109(8) 0.0085(8) 0.0008(7) 0.0035(6) 0.0059(7)
N1 0.0206(9) 0.0139(9) 0.0146(9) 0.0013(7) 0.0042(7) 0.0074(7)
C12 0.0227(11) 0.0145(10) 0.0155(10) 0.0037(8) 0.0024(8) 0.0100(9)
C7 0.0130(9) 0.0122(10) 0.0117(9) -0.0003(8) 0.0007(7) 0.0061(8)
C8 0.0169(10) 0.0103(10) 0.0149(10) 0.0020(8) 0.0033(8) 0.0035(8)
C5 0.0215(11) 0.0169(11) 0.0140(10) 0.0023(8) 0.0063(8) 0.0056(9)
C4 0.0178(10) 0.0114(10) 0.0154(10) 0.0009(8) 0.0028(8) 0.0045(8)
C6 0.0129(9) 0.0120(10) 0.0117(9) 0.0008(8) 0.0011(7) 0.0042(8)
C2 0.0186(10) 0.0149(10) 0.0141(10) 0.0042(8) 0.0058(8) 0.0072(8)
C11 0.0202(10) 0.0129(10) 0.0137(10) 0.0016(8) 0.0031(8) 0.0045(8)
C10 0.0232(11) 0.0114(10) 0.0194(11) 0.0031(8) 0.0035(8) 0.0070(9)
C3 0.0145(9) 0.0118(10) 0.0111(9) 0.0007(8) 0.0001(7) 0.0063(8)
C1 0.0198(10) 0.0121(10) 0.0159(10) 0.0018(8) 0.0042(8) 0.0039(8)
C9 0.0184(10) 0.0120(10) 0.0166(10) -0.0019(8) 0.0026(8) 0.0049(8)
C13 0.0234(12) 0.0275(13) 0.0240(12) 0.0011(10) 0.0027(9) 0.0025(10)

loop_
_atom_type_symbol
_atom_type_description
_atom_type_scat_dispersion_real
_atom_type_scat_dispersion_imag
_atom_type_scat_source
C C 0.0033 0.0016 'International Tables Vol C Tables 4.2.6.8 and 6.1.1.4'
H H 0.0000 0.0000 'International Tables Vol C Tables 4.2.6.8 and 6.1.1.4'
Ag Ag -0.8971 1.1015 'International Tables Vol C Tables 4.2.6.8 and 6.1.1.4'
N N 0.0061 0.0033 'International Tables Vol C Tables 4.2.6.8 and 6.1.1.4'
O O 0.0106 0.0060 'International Tables Vol C Tables 4.2.6.8 and 6.1.1.4'

loop_
_exptl_crystal_face_index_h
_exptl_crystal_face_index_k
_exptl_crystal_face_index_l
_exptl_crystal_face_perp_dist
-1 -3 -13 0.0608
0 11 -6 0.0396
10 -6 4 0.0951
0 -12 6 0.0470
-9 7 -5 0.1114
-9 -1 8 0.1074
9 3 -2 0.0775
1 3 13 0.0697

loop_
_geom_angle_atom_site_label_1
_geom_angle_atom_site_label_2
_geom_angle_atom_site_label_3
_geom_angle
_geom_angle_site_symmetry_1
_geom_angle_site_symmetry_3
O2 Ag01 O3 100.12(5) . 2_677
N3 Ag01 O3 107.21(6) 1_566 2_677
N3 Ag01 O2 90.54(6) 1_566 .
N1 Ag01 O3 99.86(6) . 2_677
N1 Ag01 O2 127.87(6) . .
N1 Ag01 N3 127.65(6) . 1_566
C12 O3 Ag01 112.35(13) . 2_677
C12 O2 Ag01 101.33(13) . .
C8 N3 Ag01 122.43(14) . 1_544
C9 N3 Ag01 117.58(13) . 1_544
C9 N3 C8 118.55(18) . .
C7 N2 H2 116.4 . .
C6 N2 H2 116.4 . .
C6 N2 C7 127.23(17) . .
C5 N1 Ag01 124.04(14) . .
C5 N1 C1 117.26(18) . .
C1 N1 Ag01 118.67(14) . .
O3 C12 O2 123.4(2) . .
O3 C12 C13 118.6(2) . .
O2 C12 C13 117.97(19) . .
C8 C7 N2 124.17(19) . .
C11 C7 N2 116.99(18) . .
C11 C7 C8 118.79(18) . .
N3 C8 C7 121.82(19) . .
N3 C8 H8 119.1 . .
C7 C8 H8 119.1 . .
N1 C5 H5 118.1 . .
N1 C5 C4 123.87(19) . .
C4 C5 H5 118.1 . .
C5 C4 H4 120.7 . .
C5 C4 C3 118.5(2) . .
C3 C4 H4 120.7 . .
O1 C6 N2 124.48(18) . .
O1 C6 C3 120.43(18) . .
N2 C6 C3 115.08(17) . .
C3 C2 H2A 120.5 . .
C1 C2 H2A 120.5 . .
C1 C2 C3 119.07(19) . .
C7 C11 H11 120.3 . .
C7 C11 C10 119.43(19) . .
C10 C11 H11 120.3 . .
C11 C10 H10 120.9 . .
C9 C10 C11 118.3(2) . .
C9 C10 H10 120.9 . .
C4 C3 C6 123.62(18) . .
C4 C3 C2 118.14(18) . .
C2 C3 C6 118.24(18) . .
N1 C1 C2 123.1(2) . .
N1 C1 H1 118.4 . .
C2 C1 H1 118.4 . .
N3 C9 C10 123.12(19) . .
N3 C9 H9 118.4 . .
C10 C9 H9 118.4 . .
C12 C13 H13A 109.5 . .
C12 C13 H13B 109.5 . .
C12 C13 H13C 109.5 . .
H13A C13 H13B 109.5 . .
H13A C13 H13C 109.5 . .
H13B C13 H13C 109.5 . .

loop_
_geom_bond_atom_site_label_1
_geom_bond_atom_site_label_2
_geom_bond_distance
_geom_bond_site_symmetry_2
Ag01 O3 2.4426(16) 2_677
Ag01 O2 2.4101(16) .
Ag01 N3 2.2937(17) 1_566
Ag01 N1 2.2742(17) .
O1 C6 1.228(2) .
O3 Ag01 2.4426(16) 2_677
O3 C12 1.249(2) .
O2 C12 1.264(3) .
N3 Ag01 2.2937(17) 1_544
N3 C8 1.348(3) .
N3 C9 1.335(3) .
N2 H2 0.8800 .
N2 C7 1.411(2) .
N2 C6 1.357(3) .
N1 C5 1.334(3) .
N1 C1 1.344(3) .
C12 C13 1.510(3) .
C7 C8 1.395(3) .
C7 C11 1.384(3) .
C8 H8 0.9500 .
C5 H5 0.9500 .
C5 C4 1.383(3) .
C4 H4 0.9500 .
C4 C3 1.392(3) .
C6 C3 1.505(3) .
C2 H2A 0.9500 .
C2 C3 1.393(3) .
C2 C1 1.382(3) .
C11 H11 0.9500 .
C11 C10 1.385(3) .
C10 H10 0.9500 .
C10 C9 1.385(3) .
C1 H1 0.9500 .
C9 H9 0.9500 .
C13 H13A 0.9800 .
C13 H13B 0.9800 .
C13 H13C 0.9800 .

loop_
_geom_hbond_atom_site_label_D
_geom_hbond_atom_site_label_H
_geom_hbond_atom_site_label_A
_geom_hbond_distance_DH
_geom_hbond_distance_HA
_geom_hbond_distance_DA
_geom_hbond_angle_DHA
_geom_hbond_site_symmetry_A
N2 H2 O2 0.88 1.92 2.760(2) 158.6 2_667

loop_
_geom_torsion_atom_site_label_1
_geom_torsion_atom_site_label_2
_geom_torsion_atom_site_label_3
_geom_torsion_atom_site_label_4
_geom_torsion
_geom_torsion_site_symmetry_1
Ag01 O3 C12 O2 98.7(2) 2_677
Ag01 O3 C12 C13 -79.9(2) 2_677
Ag01 O2 C12 O3 -0.3(2) .
Ag01 O2 C12 C13 178.34(16) .
Ag01 N3 C8 C7 -165.70(14) 1_544
Ag01 N3 C9 C10 166.35(16) 1_544
Ag01 N1 C5 C4 179.00(15) .
Ag01 N1 C1 C2 -178.12(15) .
O1 C6 C3 C4 151.2(2) .
O1 C6 C3 C2 -29.1(3) .
N2 C7 C8 N3 177.34(17) .
N2 C7 C11 C10 -177.77(18) .
N2 C6 C3 C4 -30.0(3) .
N2 C6 C3 C2 149.68(18) .
N1 C5 C4 C3 -0.8(3) .
C7 N2 C6 O1 4.0(3) .
C7 N2 C6 C3 -174.77(17) .
C7 C11 C10 C9 0.2(3) .
C8 N3 C9 C10 -0.3(3) .
C8 C7 C11 C10 -0.2(3) .
C5 N1 C1 C2 -0.1(3) .
C5 C4 C3 C6 179.16(18) .
C5 C4 C3 C2 -0.5(3) .
C6 N2 C7 C8 7.5(3) .
C6 N2 C7 C11 -175.07(19) .
C11 C7 C8 N3 0.0(3) .
C11 C10 C9 N3 0.1(3) .
C3 C2 C1 N1 -1.1(3) .
C1 N1 C5 C4 1.1(3) .
C1 C2 C3 C4 1.4(3) .
C1 C2 C3 C6 -178.27(18) .
C9 N3 C8 C7 0.3(3) .

loop_
_exptl_oxdiff_crystal_face_indexfrac_h
_exptl_oxdiff_crystal_face_indexfrac_k
_exptl_oxdiff_crystal_face_indexfrac_l
_exptl_oxdiff_crystal_face_x
_exptl_oxdiff_crystal_face_y
_exptl_oxdiff_crystal_face_z
-1.0000 -3.0000 -13.0000 -0.1893 0.8877 -0.4328
0.0000 11.0000 -6.0000 -0.8346 -0.1166 0.4688
10.0000 -6.0000 4.0000 0.6805 0.1504 0.7569
-0.0000 -12.0000 6.0000 0.8957 0.1596 -0.5190
-9.0000 7.0000 -5.0000 -0.7481 -0.1210 -0.6204
-9.0000 -1.0000 8.0000 0.0927 -0.5490 -0.8406
9.0000 3.0000 -2.0000 -0.0525 0.1068 1.0250
1.0000 3.0000 13.0000 0.1893 -0.8877 0.4328
